data_4511649
loop_
_publ_author_name
'Podgajny, Robert'
'Pinkowicz, Dawid'
'Czarnecki, Bernard'
'Kozie\/l, Marcin'
'Chor\;a\.zy, Szymon'
'Wis, Magdalena'
'Nitek, Wojciech'
'Rams, Micha\/l'
'Sieklucka, Barbara'

_publ_section_title
;
 Role of Pyrazine-N,N&#x2032;-dioxide in [W(CN)8]n&#x2212;-Based Hybrid
 Networks: Anion&#x2212;\p Interactions
;
_journal_issue 8
_journal_name_full 'Crystal Growth &amp; Design'
_journal_page_first 4030
_journal_paper_doi 10.1021/cg500636m
_journal_volume 14
_journal_year 2014
_chemical_compound_source 'synthesis as described'
_chemical_formula_sum 'C12 H4 Mn2 N10 O12 W'
_chemical_formula_weight 773.98
_chemical_name_systematic
;
 ?
;
_space_group_IT_number 62
_symmetry_cell_setting orthorhombic
_symmetry_Int_Tables_number 62
_symmetry_space_group_name_Hall '-P 2ac 2n'
_symmetry_space_group_name_H-M 'P n m a'
_atom_sites_solution_hydrogens geom
_atom_sites_solution_primary direct
_atom_sites_solution_secondary difmap
_audit_conform_dict_location ftp://ftp.iucr.org/pub/cif_core.dic
_audit_conform_dict_name cif_core.dic
_audit_conform_dict_version 2.3
_audit_creation_date 2007-03-22T15:14:26-00:00
_audit_creation_method 'WinGX routine CIF_UPDATE'
_cell_angle_alpha 90
_cell_angle_beta 90
_cell_angle_gamma 90
_cell_formula_units_Z 4
_cell_length_a 11.3416(1)
_cell_length_b 15.1979(1)
_cell_length_c 14.7404(1)
_cell_measurement_temperature 293(2)
_cell_volume 2540.78(3)
_computing_structure_refinement 'SHELXL-97 (Sheldrick, 1997)'
_diffrn_ambient_temperature 293(2)
_diffrn_measured_fraction_theta_full 1
_diffrn_measured_fraction_theta_max 1
_diffrn_radiation_monochromator graphite
_diffrn_radiation_type MoK\a
_diffrn_radiation_wavelength 0.71073
_diffrn_reflns_av_R_equivalents 0.0178
_diffrn_reflns_av_unetI/netI 0.023
_diffrn_reflns_limit_h_max 19
_diffrn_reflns_limit_h_min -19
_diffrn_reflns_limit_k_max 25
_diffrn_reflns_limit_k_min -25
_diffrn_reflns_limit_l_max 24
_diffrn_reflns_limit_l_min -24
_diffrn_reflns_number 12487
_diffrn_reflns_theta_full 37.03
_diffrn_reflns_theta_max 37.03
_diffrn_reflns_theta_min 2.27
_exptl_absorpt_coefficient_mu 5.568
_exptl_absorpt_correction_T_max 0.5547
_exptl_absorpt_correction_T_min 0.1884
_exptl_absorpt_correction_type multi-scan
_exptl_absorpt_process_details '(DENZO-SMN; Otwinowski & Minor, 1997)'
_exptl_crystal_density_diffrn 2.023
_exptl_crystal_density_method 'not measured'
_exptl_crystal_F_000 1464
_exptl_crystal_size_max 0.45
_exptl_crystal_size_mid 0.2
_exptl_crystal_size_min 0.12
_refine_diff_density_max 2.69
_refine_diff_density_min -2.293
_refine_diff_density_rms 0.166
_refine_ls_extinction_coef 0.00285(18)
_refine_ls_extinction_expression Fc^*^=kFc[1+0.001xFc^2^\l^3^/sin(2\q)]^-1/4^
_refine_ls_extinction_method SHELXL
_refine_ls_goodness_of_fit_ref 1.057
_refine_ls_hydrogen_treatment constr
_refine_ls_matrix_type full
_refine_ls_number_parameters 179
_refine_ls_number_reflns 6653
_refine_ls_number_restraints 0
_refine_ls_restrained_S_all 1.057
_refine_ls_R_factor_all 0.0339
_refine_ls_R_factor_gt 0.0283
_refine_ls_shift/su_max 0.002
_refine_ls_shift/su_mean 0
_refine_ls_structure_factor_coef Fsqd
_refine_ls_weighting_details 'calc w=1/[\s^2^(Fo^2^)+(0.0444P)^2^+3.3276P] where P=(Fo^2^+2Fc^2^)/3'
_refine_ls_weighting_scheme calc
_refine_ls_wR_factor_gt 0.0742
_refine_ls_wR_factor_ref 0.0779
_reflns_number_gt 5935
_reflns_number_total 6653
_reflns_threshold_expression >2sigma(I)
_cod_data_source_file cg500636m_si_002.cif
_cod_data_source_block WMnpzdo
_cod_depositor_comments
;
The following automatic conversions were performed:

'_exptl_absorpt_correction_type' value 'Multi-scan' changed to
'multi-scan' according to
/usr/data/users/saulius/crontab/automatic-downloads/rss-feeds/ACS/lib/dictionaries/cif_core.dic
dictionary named 'cif_core.dic' version 2.4.2 from 2011-04-26.

Automatic conversion script
Id: cif_fix_values 2281 2013-09-26 08:29:07Z andrius 

 Adding full bibliography for 4511646--4511649.cif.
;
_cod_original_sg_symbol_H-M Pnma
_cod_database_code 4511649

loop_
_symmetry_equiv_pos_as_xyz
'x, y, z'
'-x+1/2, -y, z+1/2'
'x+1/2, -y+1/2, -z+1/2'
'-x, y+1/2, -z'
'-x, -y, -z'
'x-1/2, y, -z-1/2'
'-x-1/2, y-1/2, z-1/2'
'x, -y-1/2, z'

loop_
_atom_site_label
_atom_site_type_symbol
_atom_site_fract_x
_atom_site_fract_y
_atom_site_fract_z
_atom_site_U_iso_or_equiv
_atom_site_adp_type
_atom_site_occupancy
_atom_site_symmetry_multiplicity
_atom_site_calc_flag
_atom_site_refinement_flags
W W 0.367282(9) 0.75 0.952999(6) 0.01301(4) Uani 1 2 d S
C1 C 0.1834(3) 0.75 0.9941(2) 0.0255(6) Uani 1 2 d S
N1 N 0.0865(3) 0.75 1.0172(3) 0.0481(10) Uani 1 2 d S
C2 C 0.2853(2) 0.66404(14) 0.85443(14) 0.0208(3) Uani 1 1 d .
N2 N 0.2444(2) 0.61824(14) 0.80034(15) 0.0288(4) Uani 1 1 d .
C3 C 0.5081(3) 0.75 1.0522(2) 0.0260(6) Uani 1 2 d S
N3 N 0.5825(4) 0.75 1.1050(3) 0.0485(10) Uani 1 2 d S
C4 C 0.49900(19) 0.66360(14) 0.89594(14) 0.0206(3) Uani 1 1 d .
N4 N 0.5693(2) 0.61669(14) 0.86688(15) 0.0282(4) Uani 1 1 d .
C5 C 0.3436(2) 0.63804(15) 1.04080(14) 0.0211(3) Uani 1 1 d .
N5 N 0.3339(2) 0.57799(15) 1.08818(16) 0.0308(4) Uani 1 1 d .
Mn2 Mn 0.19392(3) 0.52249(2) 0.69358(2) 0.01927(6) Uani 1 1 d .
O1 O 0.3488(2) 0.57490(13) 0.61481(17) 0.0357(4) Uani 1 1 d .
N11 N 0.35884(18) 0.66052(15) 0.60812(17) 0.0270(4) Uani 1 1 d .
C12 C 0.4313(2) 0.70502(18) 0.66517(18) 0.0293(4) Uani 1 1 d .
H12 H 0.4809 0.6744 0.7042 0.035 Uiso 1 1 calc R
C13 C 0.2952(3) 0.70470(19) 0.54571(17) 0.0300(5) Uani 1 1 d .
H13 H 0.2514 0.674 0.5027 0.036 Uiso 1 1 calc R
O2 O 0.3226(2) 0.42840(14) 0.75058(17) 0.0377(4) Uani 1 1 d .
O3 O 0.0631(2) 0.46929(19) 0.78736(17) 0.0464(6) Uani 1 1 d .
O4 O 0.5987(7) 0.5295(6) 0.5382(3) 0.124(2) Uani 1 1 d .
O5 O 0.1514(5) 0.5527(3) 0.4293(3) 0.0905(15) Uani 1 1 d .
O6 O 0.2547(6) 0.25 0.7400(5) 0.0890(17) Uani 1 2 d S
O7 O 0.5312(10) 0.25 0.6942(7) 0.225(7) Uani 1 2 d S

loop_
_atom_site_aniso_label
_atom_site_aniso_U_11
_atom_site_aniso_U_22
_atom_site_aniso_U_33
_atom_site_aniso_U_23
_atom_site_aniso_U_13
_atom_site_aniso_U_12
W 0.01782(6) 0.01060(5) 0.01061(5) 0 0.00016(3) 0
C1 0.0229(13) 0.0264(14) 0.0272(14) 0 0.0003(11) 0
N1 0.0236(15) 0.068(3) 0.053(2) 0 0.0082(15) 0
C2 0.0260(9) 0.0173(7) 0.0191(8) -0.0023(6) -0.0023(7) -0.0003(7)
N2 0.0367(10) 0.0240(9) 0.0257(9) -0.0077(7) -0.0049(8) -0.0030(8)
C3 0.0292(15) 0.0262(14) 0.0225(13) 0 -0.0054(11) 0
N3 0.048(2) 0.053(2) 0.044(2) 0 -0.0237(18) 0
C4 0.0232(8) 0.0195(8) 0.0190(8) -0.0002(6) 0.0004(6) 0.0018(7)
N4 0.0302(9) 0.0254(9) 0.0290(9) -0.0008(7) 0.0042(7) 0.0072(7)
C5 0.0261(9) 0.0177(8) 0.0194(8) 0.0039(6) 0.0025(7) 0.0008(7)
N5 0.0406(11) 0.0243(9) 0.0275(9) 0.0107(8) 0.0043(9) -0.0002(8)
Mn2 0.02293(14) 0.01534(12) 0.01954(13) -0.00417(10) -0.00395(10) 0.00182(10)
O1 0.0410(10) 0.0207(8) 0.0455(12) 0.0001(8) 0.0136(9) 0.0023(7)
N11 0.0289(9) 0.0216(8) 0.0305(10) -0.0002(7) 0.0064(7) 0.0014(7)
C12 0.0291(10) 0.0312(11) 0.0277(10) 0.0021(9) 0.0007(8) 0.0029(9)
C13 0.0306(11) 0.0285(11) 0.0308(12) -0.0020(8) -0.0006(8) 0.0016(9)
O2 0.0375(10) 0.0302(9) 0.0453(11) 0.0054(9) -0.0095(9) 0.0051(8)
O3 0.0344(10) 0.0613(16) 0.0437(12) 0.0049(11) 0.0065(9) -0.0100(10)
O4 0.156(5) 0.147(6) 0.069(3) -0.028(3) 0.031(3) -0.030(5)
O5 0.168(5) 0.053(2) 0.0501(18) -0.0033(18) 0.003(2) 0.007(2)
O6 0.108(4) 0.063(3) 0.096(4) 0 0.002(4) 0
O7 0.132(8) 0.42(2) 0.127(8) 0 -0.059(7) 0

loop_
_atom_type_symbol
_atom_type_description
_atom_type_scat_dispersion_real
_atom_type_scat_dispersion_imag
_atom_type_scat_source
C C 0.0033 0.0016 'International Tables Vol C Tables 4.2.6.8 and 6.1.1.4'
H H 0 0 'International Tables Vol C Tables 4.2.6.8 and 6.1.1.4'
Mn Mn 0.3368 0.7283 'International Tables Vol C Tables 4.2.6.8 and 6.1.1.4'
N N 0.0061 0.0033 'International Tables Vol C Tables 4.2.6.8 and 6.1.1.4'
O O 0.0106 0.006 'International Tables Vol C Tables 4.2.6.8 and 6.1.1.4'
W W -0.849 6.8722 'International Tables Vol C Tables 4.2.6.8 and 6.1.1.4'

loop_
_geom_angle_atom_site_label_1
_geom_angle_atom_site_label_2
_geom_angle_atom_site_label_3
_geom_angle
_geom_angle_site_symmetry_1
_geom_angle_site_symmetry_3
C5 W C5 104.32(12) 8_575 .
C5 W C4 80.80(8) 8_575 8_575
C5 W C4 143.18(9) . 8_575
C5 W C4 143.18(9) 8_575 .
C5 W C4 80.80(8) . .
C4 W C4 74.90(11) 8_575 .
C5 W C2 145.74(9) 8_575 .
C5 W C2 82.70(9) . .
C4 W C2 113.75(8) 8_575 .
C4 W C2 70.64(8) . .
C5 W C2 82.70(8) 8_575 8_575
C5 W C2 145.74(9) . 8_575
C4 W C2 70.64(8) 8_575 8_575
C4 W C2 113.75(8) . 8_575
C2 W C2 74.29(11) . 8_575
C5 W C3 71.72(9) 8_575 .
C5 W C3 71.72(9) . .
C4 W C3 75.69(10) 8_575 .
C4 W C3 75.69(10) . .
C2 W C3 140.38(7) . .
C2 W C3 140.38(7) 8_575 .
C5 W C1 73.30(9) 8_575 .
C5 W C1 73.30(9) . .
C4 W C1 140.62(6) 8_575 .
C4 W C1 140.62(6) . .
C2 W C1 76.97(10) . .
C2 W C1 76.97(10) 8_575 .
C3 W C1 121.33(14) . .
N1 C1 W 179.0(4) . .
N2 C2 W 178.1(2) . .
C2 N2 Mn2 171.1(2) . .
N3 C3 W 179.8(4) . .
N4 C4 W 178.8(2) . .
C4 N4 Mn2 176.1(2) . 6_657
N5 C5 W 178.3(2) . .
C5 N5 Mn2 171.5(2) . 2_565
O3 Mn2 N4 93.48(10) . 6_557
O3 Mn2 N5 95.31(10) . 2_564
N4 Mn2 N5 94.21(9) 6_557 2_564
O3 Mn2 O2 88.19(10) . .
N4 Mn2 O2 178.23(9) 6_557 .
N5 Mn2 O2 85.07(9) 2_564 .
O3 Mn2 N2 88.23(10) . .
N4 Mn2 N2 91.51(9) 6_557 .
N5 Mn2 N2 173.08(9) 2_564 .
O2 Mn2 N2 89.11(9) . .
O3 Mn2 O1 171.09(10) . .
N4 Mn2 O1 93.56(9) 6_557 .
N5 Mn2 O1 89.61(9) 2_564 .
O2 Mn2 O1 84.83(9) . .
N2 Mn2 O1 86.13(9) . .
N11 O1 Mn2 117.26(16) . .
O1 N11 C13 120.0(2) . .
O1 N11 C12 120.1(2) . .
C13 N11 C12 119.9(2) . .
N11 C12 C12 119.91(15) . 8_575
N11 C12 H12 120 . .
C12 C12 H12 120 8_575 .
N11 C13 C13 119.87(16) . 8_575
N11 C13 H13 120.1 . .
C13 C13 H13 120.1 8_575 .

loop_
_geom_bond_atom_site_label_1
_geom_bond_atom_site_label_2
_geom_bond_distance
_geom_bond_site_symmetry_2
W C5 2.155(2) 8_575
W C5 2.155(2) .
W C4 2.160(2) 8_575
W C4 2.160(2) .
W C2 2.164(2) .
W C2 2.164(2) 8_575
W C3 2.165(3) .
W C1 2.172(3) .
C1 N1 1.150(5) .
C2 N2 1.156(3) .
N2 Mn2 2.219(2) .
C3 N3 1.148(5) .
C4 N4 1.152(3) .
N4 Mn2 2.201(2) 6_657
C5 N5 1.154(3) .
N5 Mn2 2.201(2) 2_565
Mn2 O3 2.183(2) .
Mn2 N4 2.201(2) 6_557
Mn2 N5 2.201(2) 2_564
Mn2 O2 2.209(2) .
Mn2 O1 2.251(2) .
O1 N11 1.310(3) .
N11 C13 1.348(4) .
N11 C12 1.356(4) .
C12 C12 1.367(5) 8_575
C12 H12 0.93 .
C13 C13 1.377(6) 8_575
C13 H13 0.93 .

loop_
_geom_torsion_atom_site_label_1
_geom_torsion_atom_site_label_2
_geom_torsion_atom_site_label_3
_geom_torsion_atom_site_label_4
_geom_torsion
_geom_torsion_site_symmetry_1
_geom_torsion_site_symmetry_4
N4 Mn2 O1 N11 42.9(2) 6_557 .
N5 Mn2 O1 N11 137.1(2) 2_564 .
O2 Mn2 O1 N11 -137.8(2) . .
N2 Mn2 O1 N11 -48.3(2) . .
Mn2 O1 N11 C13 -81.2(3) . .
Mn2 O1 N11 C12 97.4(2) . .
O1 N11 C12 C12 -172.38(15) . 8_575
C13 N11 C12 C12 6.2(3) . 8_575
O1 N11 C13 C13 172.39(16) . 8_575
C12 N11 C13 C13 -6.2(3) . 8_575
